data_4134369
loop_
_publ_author_name
'Gosset, Alexis'
'Wilbraham, Liam'
'Lachmanova, Stepanka Novakova'
'Sokolova, Romana'
'Dupeyre, Gr\'egory'
'Tuy\`eras, Fabien'
'Ochsenbein, Philippe'
'Perruchot, Christian'
'Jacquot de Rouville, Henri-Pierre'
'Randriamahazaka, Hyacinthe'
'Pospisil, Lubomir'
'Ciofini, Ilaria'
'Hromadov\'a, Magdal\'ena'
'Lain\'e, Philippe P'

_publ_section_title
;
 Electron Storage System Based on a Two-Way Inversion of Redox Potentials.
;
_journal_name_full 'Journal of the American Chemical Society'
_journal_paper_doi 10.1021/jacs.9b12762
_journal_year 2020
_chemical_compound_source 'see text'
_chemical_formula_moiety '(C22 H18 N), (F6 P)'
_chemical_formula_sum 'C22 H18 F6 N P'
_chemical_formula_weight 441.35
_chemical_name_common '1-phenyl-8-(N-methylpyrid-4-ylium)naphthalene hexafluorophosphate'
_chemical_name_systematic '1-phenyl-8-(N-methylpyrid-4-ylium)naphthalene hexafluorophosphate'
_space_group_crystal_system monoclinic
_space_group_IT_number 14
_space_group_name_Hall '-P 2ybc'
_space_group_name_H-M_alt 'P 1 21/c 1'
_atom_sites_solution_hydrogens geom
_audit_creation_date 'Aug 14 15:19:25 2016'
_audit_creation_method SHELXL-2014/7
_cell_angle_alpha 90
_cell_angle_beta 99.9723(8)
_cell_angle_gamma 90
_cell_formula_units_Z 4
_cell_length_a 12.6866(5)
_cell_length_b 8.5079(4)
_cell_length_c 18.5222(8)
_cell_measurement_reflns_used 344
_cell_measurement_temperature 113(1)
_cell_measurement_theta_max 25
_cell_measurement_theta_min 4.5
_cell_volume 1969.01(15)
_computing_cell_refinement 'SAINT V8.34A (Bruker AXS Inc., 2013)'
_computing_data_collection 'Bruker Instrument Service v2013.12.0.0'
_computing_data_reduction 'SAINT V8.34A (Bruker AXS Inc., 2013)'
_computing_molecular_graphics 'SHELXP-2013 (Sheldrick, 2013)'
_computing_structure_refinement 'SHELXL-2013 (Sheldrick, 2013)'
_computing_structure_solution 'SHELXS-2013 (Sheldrick, 2013)'
_diffrn_ambient_temperature 113(1)
_diffrn_detector_area_resol_mean 8.333
_diffrn_measured_fraction_theta_full 0.999
_diffrn_measured_fraction_theta_max 1.000
_diffrn_measurement_device_type 'Bruker Instrument Service v2011.8.1.0'
_diffrn_measurement_method '\p and \w scan'
_diffrn_radiation_monochromator graphite
_diffrn_radiation_probe x-ray
_diffrn_radiation_source 'fine-focus sealed tube'
_diffrn_radiation_type MoK\a
_diffrn_radiation_wavelength 0.71073
_diffrn_reflns_av_R_equivalents 0.0233
_diffrn_reflns_av_unetI/netI 0.0142
_diffrn_reflns_Laue_measured_fraction_full 0.999
_diffrn_reflns_Laue_measured_fraction_max 1.000
_diffrn_reflns_limit_h_max 21
_diffrn_reflns_limit_h_min -21
_diffrn_reflns_limit_k_max 14
_diffrn_reflns_limit_k_min -14
_diffrn_reflns_limit_l_max 30
_diffrn_reflns_limit_l_min -30
_diffrn_reflns_number 66719
_diffrn_reflns_point_group_measured_fraction_full 0.999
_diffrn_reflns_point_group_measured_fraction_max 1.000
_diffrn_reflns_theta_full 25.242
_diffrn_reflns_theta_max 36.410
_diffrn_reflns_theta_min 1.630
_exptl_absorpt_coefficient_mu 0.204
_exptl_absorpt_correction_T_max 0.97
_exptl_absorpt_correction_T_min 0.89
_exptl_absorpt_correction_type multi-scan
_exptl_absorpt_process_details 'SADABS V2012/1 (Bruker AXS Inc.)'
_exptl_crystal_colour colourless
_exptl_crystal_density_diffrn 1.489
_exptl_crystal_description Block
_exptl_crystal_F_000 904
_exptl_crystal_size_max 0.200
_exptl_crystal_size_mid 0.200
_exptl_crystal_size_min 0.150
_refine_diff_density_max 0.649
_refine_diff_density_min -0.430
_refine_diff_density_rms 0.072
_refine_ls_extinction_method none
_refine_ls_goodness_of_fit_ref 1.262
_refine_ls_hydrogen_treatment constr
_refine_ls_matrix_type full
_refine_ls_number_parameters 272
_refine_ls_number_reflns 9607
_refine_ls_number_restraints 228
_refine_ls_restrained_S_all 1.247
_refine_ls_R_factor_all 0.0674
_refine_ls_R_factor_gt 0.0532
_refine_ls_shift/su_max 0.001
_refine_ls_shift/su_mean 0.000
_refine_ls_structure_factor_coef Fsqd
_refine_ls_weighting_details 'w=1/[\s^2^(Fo^2^)+(0.0600P)^2^+1.0000P] where P=(Fo^2^+2Fc^2^)/3'
_refine_ls_weighting_scheme calc
_refine_ls_wR_factor_gt 0.1439
_refine_ls_wR_factor_ref 0.1593
_reflns_Friedel_coverage 0.000
_reflns_number_gt 7985
_reflns_number_total 9607
_reflns_threshold_expression 'I > 2\s(I)'
_cod_data_source_file ja9b12762_si_002.cif
_cod_data_source_block xea
_cod_original_sg_symbol_H-M 'P 21/c'
_cod_database_code 4134369
_shelx_shelxl_version_number 2014/7
_shelx_space_group_comment
;
The symmetry employed for this shelxl refinement is uniquely defined
by the following loop, which should always be used as a source of
symmetry information in preference to the above space-group names.
They are only intended as comments.
;
_shelx_estimated_absorpt_t_min 0.960
_shelx_estimated_absorpt_t_max 0.970

loop_
_space_group_symop_operation_xyz
'x, y, z'
'-x, y+1/2, -z+1/2'
'-x, -y, -z'
'x, -y-1/2, z-1/2'

loop_
_atom_site_label
_atom_site_type_symbol
_atom_site_fract_x
_atom_site_fract_y
_atom_site_fract_z
_atom_site_U_iso_or_equiv
_atom_site_adp_type
_atom_site_occupancy
_atom_site_site_symmetry_order
_atom_site_calc_flag
_atom_site_refinement_flags_posn
_atom_site_refinement_flags_adp
_atom_site_refinement_flags_occupancy
_atom_site_disorder_assembly
_atom_site_disorder_group
P1 P 0.46602(2) 0.16742(3) 0.13753(2) 0.01933(7) Uani 1 1 d . U . . .
F1 F 0.42982(8) 0.05526(11) 0.19865(5) 0.03219(18) Uani 1 1 d . U . . .
N1 N 0.63571(7) 0.72584(12) 0.12825(5) 0.01883(15) Uani 1 1 d . U . . .
F2 F 0.58152(7) 0.08834(14) 0.15199(6) 0.0416(2) Uani 1 1 d . U . . .
C2 C 0.65726(9) 0.80919(15) 0.07082(6) 0.02174(19) Uani 1 1 d . U . . .
H2A H 0.6001 0.8433 0.0341 0.026 Uiso 1 1 calc R U . . .
F3 F 0.42558(8) 0.03443(10) 0.07716(4) 0.03212(18) Uani 1 1 d . U . . .
C3 C 0.76114(9) 0.84585(15) 0.06445(6) 0.0232(2) Uani 1 1 d . U . . .
H3A H 0.7749 0.9040 0.0233 0.028 Uiso 1 1 calc R U . . .
F4 F 0.49956(7) 0.27823(12) 0.07531(5) 0.03500(19) Uani 1 1 d . U . . .
C4 C 0.84654(8) 0.79790(13) 0.11834(6) 0.01903(17) Uani 1 1 d . U . . .
C5 C 0.82056(8) 0.71724(15) 0.17897(5) 0.02020(18) Uani 1 1 d . U . . .
H5A H 0.8758 0.6870 0.2179 0.024 Uiso 1 1 calc R U . . .
F5 F 0.34862(8) 0.24257(12) 0.12144(8) 0.0466(3) Uani 1 1 d . U . . .
C6 C 0.71566(8) 0.68151(14) 0.18258(6) 0.02063(18) Uani 1 1 d . U . . .
H6A H 0.6993 0.6253 0.2236 0.025 Uiso 1 1 calc R U . . .
F6 F 0.50532(12) 0.29763(13) 0.19755(6) 0.0538(3) Uani 1 1 d . U . . .
C7 C 0.52382(9) 0.68246(16) 0.13187(7) 0.0255(2) Uani 1 1 d . U . . .
H7A H 0.5216 0.5742 0.1496 0.038 Uiso 1 1 calc R U . . .
H7B H 0.4801 0.6908 0.0829 0.038 Uiso 1 1 calc R U . . .
H7C H 0.4956 0.7536 0.1655 0.038 Uiso 1 1 calc R U . . .
C8 C 0.95829(9) 0.84018(14) 0.11335(6) 0.02111(18) Uani 1 1 d . U . . .
C9 C 0.97452(11) 0.99446(16) 0.09441(9) 0.0301(2) Uani 1 1 d . U . . .
H9A H 0.9142 1.0590 0.0775 0.036 Uiso 1 1 calc R U . . .
C10 C 1.07802(13) 1.05883(18) 0.09941(10) 0.0358(3) Uani 1 1 d . U . . .
H10A H 1.0871 1.1634 0.0836 0.043 Uiso 1 1 calc R U . . .
C11 C 1.16490(11) 0.96973(19) 0.12716(9) 0.0327(3) Uani 1 1 d . U . . .
H11A H 1.2342 1.0156 0.1345 0.039 Uiso 1 1 calc R U . . .
C12 C 1.15309(9) 0.80905(16) 0.14527(7) 0.0246(2) Uani 1 1 d . U . . .
C13 C 1.24535(9) 0.7191(2) 0.17384(7) 0.0313(3) Uani 1 1 d . U . . .
H13A H 1.3135 0.7686 0.1832 0.038 Uiso 1 1 calc R U . . .
C14 C 1.23715(10) 0.5624(2) 0.18795(8) 0.0325(3) Uani 1 1 d . U . . .
H14A H 1.2985 0.5042 0.2095 0.039 Uiso 1 1 calc R U . . .
C15 C 1.13658(10) 0.48773(17) 0.17018(7) 0.0270(2) Uani 1 1 d . U . . .
H15A H 1.1322 0.3775 0.1773 0.032 Uiso 1 1 calc R U . . .
C16 C 1.04384(8) 0.57001(14) 0.14263(6) 0.01939(17) Uani 1 1 d . U . . .
C17 C 1.04927(8) 0.73748(14) 0.13387(6) 0.01930(17) Uani 1 1 d . U . . .
C18 C 0.94448(8) 0.47820(13) 0.11758(6) 0.01845(17) Uani 1 1 d . U . . .
C19 C 0.90530(10) 0.37222(16) 0.16446(7) 0.0260(2) Uani 1 1 d . U . . .
H19A H 0.9439 0.3557 0.2126 0.031 Uiso 1 1 calc R U . . .
C20 C 0.81021(11) 0.29080(17) 0.14117(9) 0.0316(3) Uani 1 1 d . U . . .
H20A H 0.7834 0.2214 0.1739 0.038 Uiso 1 1 calc R U . . .
C21 C 0.75449(11) 0.31049(18) 0.07049(9) 0.0322(3) Uani 1 1 d . U . . .
H21A H 0.6896 0.2549 0.0548 0.039 Uiso 1 1 calc R U . . .
C22 C 0.79392(9) 0.41211(17) 0.02254(7) 0.0271(2) Uani 1 1 d . U . . .
H22A H 0.7565 0.4246 -0.0262 0.033 Uiso 1 1 calc R U . . .
C23 C 0.88831(8) 0.49557(14) 0.04606(6) 0.02011(18) Uani 1 1 d . U . . .
H23A H 0.9147 0.5649 0.0132 0.024 Uiso 1 1 calc R U . . .

loop_
_atom_site_aniso_label
_atom_site_aniso_U_11
_atom_site_aniso_U_22
_atom_site_aniso_U_33
_atom_site_aniso_U_23
_atom_site_aniso_U_13
_atom_site_aniso_U_12
P1 0.01843(12) 0.01917(12) 0.02044(12) -0.00006(9) 0.00355(9) -0.00248(9)
F1 0.0431(5) 0.0305(4) 0.0261(4) 0.0034(3) 0.0148(3) -0.0045(3)
N1 0.0150(3) 0.0246(4) 0.0172(3) 0.0010(3) 0.0034(3) 0.0040(3)
F2 0.0193(3) 0.0497(6) 0.0538(6) 0.0122(5) 0.0011(3) 0.0042(3)
C2 0.0178(4) 0.0287(5) 0.0186(4) 0.0048(4) 0.0029(3) 0.0057(4)
F3 0.0474(5) 0.0238(3) 0.0220(3) -0.0011(3) -0.0029(3) -0.0046(3)
C3 0.0196(4) 0.0294(5) 0.0215(4) 0.0057(4) 0.0063(3) 0.0045(4)
F4 0.0345(4) 0.0367(4) 0.0332(4) 0.0118(3) 0.0041(3) -0.0127(3)
C4 0.0163(4) 0.0227(4) 0.0188(4) -0.0016(3) 0.0051(3) 0.0029(3)
C5 0.0155(4) 0.0307(5) 0.0146(4) -0.0014(3) 0.0030(3) 0.0043(3)
F5 0.0294(4) 0.0305(4) 0.0830(8) 0.0121(5) 0.0183(5) 0.0112(3)
C6 0.0170(4) 0.0302(5) 0.0152(4) 0.0022(3) 0.0042(3) 0.0039(3)
F6 0.0939(10) 0.0304(5) 0.0340(5) -0.0105(4) 0.0027(5) -0.0205(5)
C7 0.0163(4) 0.0313(6) 0.0290(5) 0.0059(4) 0.0042(4) 0.0009(4)
C8 0.0178(4) 0.0239(5) 0.0227(4) -0.0029(4) 0.0066(3) -0.0008(3)
C9 0.0264(5) 0.0230(5) 0.0432(7) -0.0021(5) 0.0121(5) 0.0000(4)
C10 0.0344(6) 0.0263(6) 0.0499(8) -0.0054(6) 0.0159(6) -0.0095(5)
C11 0.0258(5) 0.0365(7) 0.0382(7) -0.0116(5) 0.0124(5) -0.0121(5)
C12 0.0166(4) 0.0341(6) 0.0240(5) -0.0081(4) 0.0059(3) -0.0046(4)
C13 0.0149(4) 0.0509(8) 0.0274(5) -0.0116(5) 0.0018(4) -0.0031(5)
C14 0.0185(5) 0.0503(8) 0.0263(5) -0.0050(5) -0.0030(4) 0.0070(5)
C15 0.0208(4) 0.0358(6) 0.0225(5) 0.0016(4) -0.0015(4) 0.0059(4)
C16 0.0163(4) 0.0258(5) 0.0158(4) -0.0005(3) 0.0020(3) 0.0017(3)
C17 0.0144(3) 0.0267(5) 0.0173(4) -0.0042(3) 0.0041(3) -0.0009(3)
C18 0.0166(4) 0.0216(4) 0.0178(4) 0.0004(3) 0.0051(3) 0.0020(3)
C19 0.0262(5) 0.0271(5) 0.0264(5) 0.0065(4) 0.0097(4) 0.0034(4)
C20 0.0290(6) 0.0279(6) 0.0422(7) 0.0059(5) 0.0183(5) -0.0006(4)
C21 0.0213(5) 0.0328(6) 0.0448(7) -0.0050(5) 0.0127(5) -0.0061(4)
C22 0.0182(4) 0.0357(6) 0.0275(5) -0.0065(4) 0.0041(4) -0.0046(4)
C23 0.0171(4) 0.0269(5) 0.0171(4) -0.0020(3) 0.0051(3) -0.0011(3)

loop_
_atom_type_symbol
_atom_type_description
_atom_type_scat_dispersion_real
_atom_type_scat_dispersion_imag
_atom_type_scat_source
C C 0.0033 0.0016 'International Tables Vol C Tables 4.2.6.8 and 6.1.1.4'
H H 0.0000 0.0000 'International Tables Vol C Tables 4.2.6.8 and 6.1.1.4'
N N 0.0061 0.0033 'International Tables Vol C Tables 4.2.6.8 and 6.1.1.4'
P P 0.1023 0.0942 'International Tables Vol C Tables 4.2.6.8 and 6.1.1.4'
F F 0.0171 0.0103 'International Tables Vol C Tables 4.2.6.8 and 6.1.1.4'

loop_
_geom_angle_atom_site_label_1
_geom_angle_atom_site_label_2
_geom_angle_atom_site_label_3
_geom_angle
_geom_angle_site_symmetry_1
_geom_angle_site_symmetry_3
_geom_angle_publ_flag
F6 P1 F2 90.50(7) . . ?
F6 P1 F5 91.20(7) . . ?
F2 P1 F5 178.29(7) . . ?
F6 P1 F4 90.16(6) . . ?
F2 P1 F4 91.06(5) . . ?
F5 P1 F4 89.17(6) . . ?
F6 P1 F1 90.83(6) . . ?
F2 P1 F1 89.86(5) . . ?
F5 P1 F1 89.89(6) . . ?
F4 P1 F1 178.65(5) . . ?
F6 P1 F3 179.46(6) . . ?
F2 P1 F3 89.61(6) . . ?
F5 P1 F3 88.69(6) . . ?
F4 P1 F3 90.37(5) . . ?
F1 P1 F3 88.64(5) . . ?
C2 N1 C6 120.41(9) . . ?
C2 N1 C7 119.69(9) . . ?
C6 N1 C7 119.90(9) . . ?
N1 C2 C3 120.99(10) . . ?
N1 C2 H2A 119.5 . . ?
C3 C2 H2A 119.5 . . ?
C2 C3 C4 120.39(10) . . ?
C2 C3 H3A 119.8 . . ?
C4 C3 H3A 119.8 . . ?
C3 C4 C5 116.92(9) . . ?
C3 C4 C8 121.04(10) . . ?
C5 C4 C8 121.92(10) . . ?
C6 C5 C4 120.62(10) . . ?
C6 C5 H5A 119.7 . . ?
C4 C5 H5A 119.7 . . ?
N1 C6 C5 120.56(10) . . ?
N1 C6 H6A 119.7 . . ?
C5 C6 H6A 119.7 . . ?
N1 C7 H7A 109.5 . . ?
N1 C7 H7B 109.5 . . ?
H7A C7 H7B 109.5 . . ?
N1 C7 H7C 109.5 . . ?
H7A C7 H7C 109.5 . . ?
H7B C7 H7C 109.5 . . ?
C9 C8 C17 119.55(10) . . ?
C9 C8 C4 115.63(10) . . ?
C17 C8 C4 124.50(10) . . ?
C8 C9 C10 121.97(13) . . ?
C8 C9 H9A 119.0 . . ?
C10 C9 H9A 119.0 . . ?
C11 C10 C9 119.44(14) . . ?
C11 C10 H10A 120.3 . . ?
C9 C10 H10A 120.3 . . ?
C10 C11 C12 120.83(12) . . ?
C10 C11 H11A 119.6 . . ?
C12 C11 H11A 119.6 . . ?
C13 C12 C11 119.45(12) . . ?
C13 C12 C17 120.18(12) . . ?
C11 C12 C17 120.37(12) . . ?
C14 C13 C12 120.76(12) . . ?
C14 C13 H13A 119.6 . . ?
C12 C13 H13A 119.6 . . ?
C13 C14 C15 119.33(12) . . ?
C13 C14 H14A 120.3 . . ?
C15 C14 H14A 120.3 . . ?
C16 C15 C14 122.22(13) . . ?
C16 C15 H15A 118.9 . . ?
C14 C15 H15A 118.9 . . ?
C15 C16 C17 119.17(11) . . ?
C15 C16 C18 117.93(11) . . ?
C17 C16 C18 122.70(9) . . ?
C12 C17 C16 117.74(10) . . ?
C12 C17 C8 116.98(11) . . ?
C16 C17 C8 125.27(9) . . ?
C23 C18 C19 118.52(10) . . ?
C23 C18 C16 120.34(9) . . ?
C19 C18 C16 121.13(10) . . ?
C20 C19 C18 120.61(12) . . ?
C20 C19 H19A 119.7 . . ?
C18 C19 H19A 119.7 . . ?
C21 C20 C19 120.33(12) . . ?
C21 C20 H20A 119.8 . . ?
C19 C20 H20A 119.8 . . ?
C20 C21 C22 119.76(12) . . ?
C20 C21 H21A 120.1 . . ?
C22 C21 H21A 120.1 . . ?
C21 C22 C23 120.02(12) . . ?
C21 C22 H22A 120.0 . . ?
C23 C22 H22A 120.0 . . ?
C22 C23 C18 120.71(11) . . ?
C22 C23 H23A 119.6 . . ?
C18 C23 H23A 119.6 . . ?

loop_
_geom_bond_atom_site_label_1
_geom_bond_atom_site_label_2
_geom_bond_distance
_geom_bond_site_symmetry_2
_geom_bond_publ_flag
P1 F6 1.5874(10) . ?
P1 F2 1.5923(9) . ?
P1 F5 1.6007(9) . ?
P1 F4 1.6024(9) . ?
P1 F1 1.6072(8) . ?
P1 F3 1.6108(9) . ?
N1 C2 1.3453(14) . ?
N1 C6 1.3528(14) . ?
N1 C7 1.4794(14) . ?
C2 C3 1.3790(16) . ?
C2 H2A 0.9500 . ?
C3 C4 1.4007(16) . ?
C3 H3A 0.9500 . ?
C4 C5 1.4033(15) . ?
C4 C8 1.4809(15) . ?
C5 C6 1.3779(15) . ?
C5 H5A 0.9500 . ?
C6 H6A 0.9500 . ?
C7 H7A 0.9800 . ?
C7 H7B 0.9800 . ?
C7 H7C 0.9800 . ?
C8 C9 1.3833(18) . ?
C8 C17 1.4451(16) . ?
C9 C10 1.4109(19) . ?
C9 H9A 0.9500 . ?
C10 C11 1.363(2) . ?
C10 H10A 0.9500 . ?
C11 C12 1.422(2) . ?
C11 H11A 0.9500 . ?
C12 C13 1.4216(19) . ?
C12 C17 1.4331(15) . ?
C13 C14 1.367(2) . ?
C13 H13A 0.9500 . ?
C14 C15 1.4121(19) . ?
C14 H14A 0.9500 . ?
C15 C16 1.3881(16) . ?
C15 H15A 0.9500 . ?
C16 C17 1.4370(17) . ?
C16 C18 1.4872(15) . ?
C18 C23 1.3990(15) . ?
C18 C19 1.4013(16) . ?
C19 C20 1.393(2) . ?
C19 H19A 0.9500 . ?
C20 C21 1.386(2) . ?
C20 H20A 0.9500 . ?
C21 C22 1.393(2) . ?
C21 H21A 0.9500 . ?
C22 C23 1.3955(16) . ?
C22 H22A 0.9500 . ?
C23 H23A 0.9500 . ?
